data_1554304
loop_
_publ_author_name
'Hu, Yang'
'Yin, Xuguang'
'Chen, Ziyi'
'Dong, Xiu-Qin'
'Zhang, Xumu'

_publ_section_title
;
 Highly enantioselective Ir/f-amphox-catalyzed hydrogenation of
 ketoamides: efficient access to chiral hydroxy amides
;
_journal_issue 12
_journal_name_full 'Organic Chemistry Frontiers'
_journal_page_first 2000
_journal_paper_doi 10.1039/C8QO00307F
_journal_volume 5
_journal_year 2018
_chemical_formula_sum 'C17 H18 Cl N O2'
_chemical_formula_weight 303.77
_space_group_crystal_system monoclinic
_space_group_IT_number 4
_space_group_name_Hall 'P 2yb'
_space_group_name_H-M_alt 'P 1 21 1'
_atom_sites_solution_hydrogens geom
_audit_creation_method SHELXL-2014/7
_audit_update_record
;
2018-03-15 deposited with the CCDC.
2018-05-02 downloaded from the CCDC.
;
_cell_angle_alpha 90
_cell_angle_beta 93.352(2)
_cell_angle_gamma 90
_cell_formula_units_Z 2
_cell_length_a 5.9758(3)
_cell_length_b 8.5937(4)
_cell_length_c 15.7695(7)
_cell_measurement_reflns_used 5164
_cell_measurement_temperature 296(2)
_cell_measurement_theta_max 70.47
_cell_measurement_theta_min 2.81
_cell_volume 808.45(7)
_computing_cell_refinement 'Bruker SAINT'
_computing_data_collection 'Bruker APEX2'
_computing_data_reduction 'Bruker SAINT'
_computing_molecular_graphics 'Bruker SHELXTL'
_computing_publication_material 'Bruker SHELXTL'
_computing_structure_refinement 'SHELXL-2014/7 (Sheldrick, 2014)'
_computing_structure_solution 'SHELXS-97 (Sheldrick, 2008)'
_diffrn_ambient_temperature 296(2)
_diffrn_measured_fraction_theta_full 0.963
_diffrn_measured_fraction_theta_max 0.963
_diffrn_measurement_device_type 'Bruker APEX-II CCD'
_diffrn_measurement_method '\f and \w scans'
_diffrn_radiation_type CuK\a
_diffrn_radiation_wavelength 1.54178
_diffrn_reflns_av_R_equivalents 0.0402
_diffrn_reflns_av_unetI/netI 0.0432
_diffrn_reflns_Laue_measured_fraction_full 0.963
_diffrn_reflns_Laue_measured_fraction_max 0.963
_diffrn_reflns_limit_h_max 6
_diffrn_reflns_limit_h_min -5
_diffrn_reflns_limit_k_max 10
_diffrn_reflns_limit_k_min -9
_diffrn_reflns_limit_l_max 18
_diffrn_reflns_limit_l_min -18
_diffrn_reflns_number 7618
_diffrn_reflns_point_group_measured_fraction_full 0.946
_diffrn_reflns_point_group_measured_fraction_max 0.945
_diffrn_reflns_theta_full 64.999
_diffrn_reflns_theta_max 64.999
_diffrn_reflns_theta_min 2.807
_exptl_absorpt_coefficient_mu 2.118
_exptl_absorpt_correction_type none
_exptl_crystal_colour colorless
_exptl_crystal_density_diffrn 1.248
_exptl_crystal_description block
_exptl_crystal_F_000 320
_exptl_crystal_size_max 0.200
_exptl_crystal_size_mid 0.100
_exptl_crystal_size_min 0.100
_refine_diff_density_max 0.133
_refine_diff_density_min -0.178
_refine_diff_density_rms 0.043
_refine_ls_abs_structure_details
; 
 Flack x determined using 965 quotients [(I+)-(I-)]/[(I+)+(I-)] 
 (Parsons, Flack and Wagner, Acta Cryst. B69 (2013) 249-259). 
;
_refine_ls_abs_structure_Flack 0.052(9)
_refine_ls_extinction_method none
_refine_ls_goodness_of_fit_ref 1.131
_refine_ls_hydrogen_treatment constr
_refine_ls_matrix_type full
_refine_ls_number_parameters 191
_refine_ls_number_reflns 2587
_refine_ls_number_restraints 1
_refine_ls_restrained_S_all 1.131
_refine_ls_R_factor_all 0.0426
_refine_ls_R_factor_gt 0.0371
_refine_ls_shift/su_max 0.000
_refine_ls_shift/su_mean 0.000
_refine_ls_structure_factor_coef Fsqd
_refine_ls_weighting_details 'w=1/[\s^2^(Fo^2^)+(0.0780P)^2^+0.0039P] where P=(Fo^2^+2Fc^2^)/3'
_refine_ls_weighting_scheme calc
_refine_ls_wR_factor_gt 0.1144
_refine_ls_wR_factor_ref 0.1175
_reflns_Friedel_coverage 0.827
_reflns_Friedel_fraction_full 0.925
_reflns_Friedel_fraction_max 0.924
_reflns_number_gt 2388
_reflns_number_total 2587
_reflns_threshold_expression 'I > 2\s(I)'
_cod_data_source_file c8qo00307f2.cif
_cod_data_source_block cu_180312E_0m
_cod_original_sg_symbol_H-M 'P 21'
_cod_database_code 1554304
_shelx_shelxl_version_number 2014/7
_shelx_space_group_comment
; 
The symmetry employed for this shelxl refinement is uniquely defined 
by the following loop, which should always be used as a source of 
symmetry information in preference to the above space-group names. 
They are only intended as comments. 
;
_shelx_estimated_absorpt_t_min 0.677
_shelx_estimated_absorpt_t_max 0.816

loop_
_space_group_symop_operation_xyz
'x, y, z'
'-x, y+1/2, -z'

loop_
_atom_site_label
_atom_site_type_symbol
_atom_site_fract_x
_atom_site_fract_y
_atom_site_fract_z
_atom_site_U_iso_or_equiv
_atom_site_adp_type
_atom_site_occupancy
_atom_site_site_symmetry_order
_atom_site_calc_flag
_atom_site_refinement_flags_posn
_atom_site_refinement_flags_adp
C1 C -0.3969(8) 0.7927(5) 0.5988(2) 0.0789(11) Uani 1 1 d . .
C2 C -0.1955(8) 0.7196(6) 0.5896(2) 0.0856(12) Uani 1 1 d . .
H2 H -0.1230 0.7303 0.5393 0.103 Uiso 1 1 calc R U
C3 C -0.1015(6) 0.6311(5) 0.65434(18) 0.0680(9) Uani 1 1 d . .
H3 H 0.0330 0.5798 0.6471 0.082 Uiso 1 1 calc R U
C4 C -0.2044(5) 0.6167(3) 0.73098(17) 0.0495(7) Uani 1 1 d . .
C5 C -0.4058(6) 0.6937(5) 0.7392(2) 0.0690(9) Uani 1 1 d . .
H5 H -0.4772 0.6872 0.7899 0.083 Uiso 1 1 calc R U
C6 C -0.5021(6) 0.7805(5) 0.6720(3) 0.0784(11) Uani 1 1 d . .
H6 H -0.6387 0.8301 0.6776 0.094 Uiso 1 1 calc R U
C7 C -0.0873(5) 0.5323(3) 0.80475(16) 0.0471(6) Uani 1 1 d . .
H7 H 0.0164 0.4569 0.7819 0.057 Uiso 1 1 calc R U
C8 C 0.0493(4) 0.6475(4) 0.85950(17) 0.0488(6) Uani 1 1 d . .
H8A H -0.0530 0.7161 0.8870 0.059 Uiso 1 1 calc R U
H8B H 0.1369 0.7110 0.8228 0.059 Uiso 1 1 calc R U
C9 C 0.2079(5) 0.5737(4) 0.92767(17) 0.0503(6) Uani 1 1 d . .
H9A H 0.1246 0.5045 0.9628 0.060 Uiso 1 1 calc R U
H9B H 0.3212 0.5130 0.9010 0.060 Uiso 1 1 calc R U
C10 C 0.3194(6) 0.7003(4) 0.9824(2) 0.0622(9) Uani 1 1 d . .
H10A H 0.3675 0.7828 0.9456 0.075 Uiso 1 1 calc R U
H10B H 0.2093 0.7439 1.0184 0.075 Uiso 1 1 calc R U
C11 C 0.5186(5) 0.6463(4) 1.03771(18) 0.0501(6) Uani 1 1 d . .
C12 C 0.6818(5) 0.6616(3) 1.18693(17) 0.0479(6) Uani 1 1 d . .
C13 C 0.8794(5) 0.5820(4) 1.1778(2) 0.0587(7) Uani 1 1 d . .
H13 H 0.9096 0.5390 1.1255 0.070 Uiso 1 1 calc R U
C14 C 1.0319(6) 0.5663(5) 1.2462(2) 0.0738(10) Uani 1 1 d . .
H14 H 1.1649 0.5125 1.2400 0.089 Uiso 1 1 calc R U
C15 C 0.9884(7) 0.6304(5) 1.3243(2) 0.0792(11) Uani 1 1 d . .
H15 H 1.0918 0.6194 1.3704 0.095 Uiso 1 1 calc R U
C16 C 0.7915(8) 0.7103(6) 1.3334(2) 0.0786(11) Uani 1 1 d . .
H16 H 0.7620 0.7550 1.3853 0.094 Uiso 1 1 calc R U
C17 C 0.6368(6) 0.7237(4) 1.26414(19) 0.0621(8) Uani 1 1 d . .
H17 H 0.5018 0.7753 1.2704 0.075 Uiso 1 1 calc R U
Cl1 Cl -0.5164(3) 0.9061(2) 0.51685(7) 0.1352(7) Uani 1 1 d . .
N2 N 0.5151(4) 0.6842(3) 1.12035(15) 0.0492(6) Uani 1 1 d . .
H2A H 0.3941 0.7285 1.1349 0.059 Uiso 1 1 calc R U
O1 O -0.2408(4) 0.4496(3) 0.85297(12) 0.0583(6) Uani 1 1 d . .
H1 H -0.2595 0.4968 0.8972 0.087 Uiso 1 1 calc R U
O2 O 0.6738(4) 0.5748(3) 1.00823(13) 0.0658(6) Uani 1 1 d . .

loop_
_atom_site_aniso_label
_atom_site_aniso_U_11
_atom_site_aniso_U_22
_atom_site_aniso_U_33
_atom_site_aniso_U_23
_atom_site_aniso_U_13
_atom_site_aniso_U_12
C1 0.101(3) 0.080(2) 0.0534(18) 0.0026(17) -0.0167(17) 0.015(2)
C2 0.111(3) 0.106(3) 0.0399(16) 0.0005(17) 0.0055(16) 0.027(2)
C3 0.072(2) 0.087(3) 0.0450(15) -0.0061(15) 0.0033(12) 0.0172(17)
C4 0.0471(15) 0.0519(18) 0.0490(14) -0.0068(11) -0.0014(10) -0.0060(11)
C5 0.0543(19) 0.081(3) 0.072(2) 0.0131(17) 0.0099(14) 0.0053(14)
C6 0.057(2) 0.085(3) 0.092(3) 0.005(2) -0.0077(18) 0.0109(16)
C7 0.0504(16) 0.0466(16) 0.0448(13) -0.0020(11) 0.0061(10) -0.0013(10)
C8 0.0471(15) 0.0491(15) 0.0498(14) 0.0028(11) -0.0002(10) -0.0033(11)
C9 0.0488(15) 0.0492(16) 0.0523(14) 0.0002(12) -0.0017(11) -0.0005(11)
C10 0.074(2) 0.0538(19) 0.0561(17) -0.0106(14) -0.0173(14) 0.0141(14)
C11 0.0546(16) 0.0470(16) 0.0481(13) -0.0038(12) -0.0022(11) 0.0032(12)
C12 0.0531(15) 0.0443(16) 0.0461(13) 0.0046(11) 0.0004(10) -0.0009(11)
C13 0.0566(18) 0.0584(18) 0.0603(16) -0.0018(14) -0.0028(12) 0.0084(14)
C14 0.064(2) 0.073(2) 0.083(2) 0.0062(18) -0.0150(16) 0.0106(16)
C15 0.086(3) 0.086(3) 0.063(2) 0.0089(18) -0.0224(17) 0.004(2)
C16 0.103(3) 0.088(3) 0.0431(15) 0.0003(16) -0.0047(16) 0.005(2)
C17 0.067(2) 0.071(2) 0.0482(15) 0.0011(14) 0.0016(13) 0.0052(15)
Cl1 0.1851(15) 0.1464(13) 0.0706(6) 0.0144(7) -0.0229(7) 0.0764(11)
N2 0.0481(13) 0.0509(15) 0.0482(12) -0.0048(9) 0.0002(9) 0.0093(9)
O1 0.0679(14) 0.0557(13) 0.0522(10) -0.0058(9) 0.0101(9) -0.0194(10)
O2 0.0660(14) 0.0808(17) 0.0502(11) -0.0138(10) -0.0002(9) 0.0185(12)

loop_
_atom_type_symbol
_atom_type_description
_atom_type_scat_dispersion_real
_atom_type_scat_dispersion_imag
_atom_type_scat_source
C C 0.0181 0.0091 'International Tables Vol C Tables 4.2.6.8 and 6.1.1.4'
H H 0.0000 0.0000 'International Tables Vol C Tables 4.2.6.8 and 6.1.1.4'
N N 0.0311 0.0180 'International Tables Vol C Tables 4.2.6.8 and 6.1.1.4'
O O 0.0492 0.0322 'International Tables Vol C Tables 4.2.6.8 and 6.1.1.4'
Cl Cl 0.3639 0.7018 'International Tables Vol C Tables 4.2.6.8 and 6.1.1.4'

loop_
_geom_angle_atom_site_label_1
_geom_angle_atom_site_label_2
_geom_angle_atom_site_label_3
_geom_angle
C6 C1 C2 120.6(3)
C6 C1 Cl1 119.2(3)
C2 C1 Cl1 120.2(3)
C3 C2 C1 120.0(3)
C3 C2 H2 120.0
C1 C2 H2 120.0
C2 C3 C4 121.0(3)
C2 C3 H3 119.5
C4 C3 H3 119.5
C5 C4 C3 117.9(3)
C5 C4 C7 121.6(3)
C3 C4 C7 120.2(3)
C4 C5 C6 120.5(3)
C4 C5 H5 119.7
C6 C5 H5 119.7
C1 C6 C5 120.0(4)
C1 C6 H6 120.0
C5 C6 H6 120.0
O1 C7 C4 111.7(2)
O1 C7 C8 111.4(2)
C4 C7 C8 109.5(2)
O1 C7 H7 108.0
C4 C7 H7 108.0
C8 C7 H7 108.0
C7 C8 C9 114.8(3)
C7 C8 H8A 108.6
C9 C8 H8A 108.6
C7 C8 H8B 108.6
C9 C8 H8B 108.6
H8A C8 H8B 107.5
C10 C9 C8 109.7(3)
C10 C9 H9A 109.7
C8 C9 H9A 109.7
C10 C9 H9B 109.7
C8 C9 H9B 109.7
H9A C9 H9B 108.2
C11 C10 C9 114.5(3)
C11 C10 H10A 108.6
C9 C10 H10A 108.6
C11 C10 H10B 108.6
C9 C10 H10B 108.6
H10A C10 H10B 107.6
O2 C11 N2 122.9(3)
O2 C11 C10 121.6(3)
N2 C11 C10 115.5(3)
C17 C12 C13 120.0(3)
C17 C12 N2 116.0(3)
C13 C12 N2 124.0(2)
C14 C13 C12 119.8(3)
C14 C13 H13 120.1
C12 C13 H13 120.1
C13 C14 C15 120.5(3)
C13 C14 H14 119.8
C15 C14 H14 119.8
C16 C15 C14 119.7(3)
C16 C15 H15 120.2
C14 C15 H15 120.2
C15 C16 C17 119.5(3)
C15 C16 H16 120.3
C17 C16 H16 120.3
C12 C17 C16 120.5(3)
C12 C17 H17 119.7
C16 C17 H17 119.7
C11 N2 C12 129.4(2)
C11 N2 H2A 115.3
C12 N2 H2A 115.3
C7 O1 H1 109.5

loop_
_geom_bond_atom_site_label_1
_geom_bond_atom_site_label_2
_geom_bond_distance
C1 C6 1.351(6)
C1 C2 1.372(6)
C1 Cl1 1.738(4)
C2 C3 1.367(5)
C2 H2 0.9300
C3 C4 1.393(4)
C3 H3 0.9300
C4 C5 1.386(5)
C4 C7 1.508(4)
C5 C6 1.392(5)
C5 H5 0.9300
C6 H6 0.9300
C7 O1 1.416(3)
C7 C8 1.520(4)
C7 H7 0.9800
C8 C9 1.529(3)
C8 H8A 0.9700
C8 H8B 0.9700
C9 C10 1.518(4)
C9 H9A 0.9700
C9 H9B 0.9700
C10 C11 1.507(4)
C10 H10A 0.9700
C10 H10B 0.9700
C11 O2 1.227(4)
C11 N2 1.345(4)
C12 C17 1.370(4)
C12 C13 1.380(4)
C12 N2 1.418(3)
C13 C14 1.378(4)
C13 H13 0.9300
C14 C15 1.388(6)
C14 H14 0.9300
C15 C16 1.377(6)
C15 H15 0.9300
C16 C17 1.394(5)
C16 H16 0.9300
C17 H17 0.9300
N2 H2A 0.8600
O1 H1 0.8200

loop_
_geom_hbond_atom_site_label_D
_geom_hbond_atom_site_label_H
_geom_hbond_atom_site_label_A
_geom_hbond_distance_DH
_geom_hbond_distance_HA
_geom_hbond_distance_DA
_geom_hbond_angle_DHA
_geom_hbond_site_symmetry_A
C10 H10A O2 0.97 2.63 3.222(4) 119.8 2_657
C13 H13 O2 0.93 2.28 2.877(4) 121.5 .
N2 H2A O1 0.86 2.12 2.854(3) 142.6 2_557
O1 H1 O2 0.82 1.94 2.749(3) 170.0 1_455

loop_
_geom_torsion_atom_site_label_1
_geom_torsion_atom_site_label_2
_geom_torsion_atom_site_label_3
_geom_torsion_atom_site_label_4
_geom_torsion
C6 C1 C2 C3 1.2(7)
Cl1 C1 C2 C3 179.7(4)
C1 C2 C3 C4 -1.6(7)
C2 C3 C4 C5 0.6(5)
C2 C3 C4 C7 -173.8(4)
C3 C4 C5 C6 0.9(5)
C7 C4 C5 C6 175.1(3)
C2 C1 C6 C5 0.2(7)
Cl1 C1 C6 C5 -178.3(3)
C4 C5 C6 C1 -1.3(6)
C5 C4 C7 O1 41.0(4)
C3 C4 C7 O1 -144.9(3)
C5 C4 C7 C8 -83.0(3)
C3 C4 C7 C8 91.2(3)
O1 C7 C8 C9 65.9(3)
C4 C7 C8 C9 -170.0(2)
C7 C8 C9 C10 -175.3(3)
C8 C9 C10 C11 -166.0(3)
C9 C10 C11 O2 52.2(5)
C9 C10 C11 N2 -128.8(3)
C17 C12 C13 C14 -0.6(5)
N2 C12 C13 C14 179.8(3)
C12 C13 C14 C15 -0.1(6)
C13 C14 C15 C16 -0.1(7)
C14 C15 C16 C17 1.0(7)
C13 C12 C17 C16 1.5(6)
N2 C12 C17 C16 -178.9(4)
C15 C16 C17 C12 -1.7(7)
O2 C11 N2 C12 4.2(5)
C10 C11 N2 C12 -174.7(3)
C17 C12 N2 C11 175.1(3)
C13 C12 N2 C11 -5.3(5)
